data_2239285
loop_
_publ_author_name
'Sathya, S.'
'Prathebha, K.'
'Usha, G.'
'Abdul Basheer, S.'
'Ponnuswamy, S.'

_publ_section_title
;
 3,5-Dimethyl-2,6-diphenylpiperidine
;
_journal_issue 4
_journal_name_full 'Acta Crystallographica Section E'
_journal_page_first o404
_journal_paper_doi 10.1107/S160053681400470X
_journal_volume 70
_journal_year 2014
_chemical_formula_iupac 'C19 H23 N'
_chemical_formula_moiety 'C19 H23 N'
_chemical_formula_sum 'C19 H23 N'
_chemical_formula_weight 265.38
_chemical_name_systematic
;
<i>c</i>-3,<i>t</i>-5-Dimethyl-<i>r</i>-2,<i>c</i>-6-diphenylpiperidine
;
_space_group_IT_number 45
_symmetry_cell_setting orthorhombic
_symmetry_space_group_name_Hall 'I 2 -2c'
_symmetry_space_group_name_H-M 'I b a 2'
_atom_sites_solution_hydrogens geom
_atom_sites_solution_primary direct
_atom_sites_solution_secondary difmap
_audit_creation_method SHELXL-97
_cell_angle_alpha 90.00
_cell_angle_beta 90.00
_cell_angle_gamma 90.00
_cell_formula_units_Z 8
_cell_length_a 10.1689(8)
_cell_length_b 43.141(3)
_cell_length_c 7.2658(5)
_cell_measurement_temperature 293(2)
_cell_volume 3187.5(4)
_computing_cell_refinement 'APEX2 and SAINT (Bruker, 2004)'
_computing_data_collection 'APEX2 (Bruker, 2004)'
_computing_data_reduction 'SAINT and XPREP (Bruker, 2004)'
_computing_molecular_graphics 'ORTEP-3 for Windows (Farrugia, 2012) and Mercury (Macrae <i>et al.</i>, 2008)'
_computing_publication_material 'SHELXL97 (Sheldrick, 2008)'
_computing_structure_refinement 'SHELXL97 (Sheldrick, 2008)'
_computing_structure_solution 'SIR92 (Altomare <i>et al.</i>, 1993)'
_diffrn_ambient_temperature 293(2)
_diffrn_measured_fraction_theta_full 0.994
_diffrn_measured_fraction_theta_max 0.994
_diffrn_measurement_device_type 'Bruker Kappa APEXII CCD'
_diffrn_measurement_method '\w and \f scan'
_diffrn_radiation_monochromator graphite
_diffrn_radiation_source 'fine-focus sealed tube'
_diffrn_radiation_type MoK\a
_diffrn_radiation_wavelength 0.71073
_diffrn_reflns_av_R_equivalents 0.0218
_diffrn_reflns_av_sigmaI/netI 0.0321
_diffrn_reflns_limit_h_max 13
_diffrn_reflns_limit_h_min -9
_diffrn_reflns_limit_k_max 45
_diffrn_reflns_limit_k_min -57
_diffrn_reflns_limit_l_max 9
_diffrn_reflns_limit_l_min -9
_diffrn_reflns_number 8658
_diffrn_reflns_theta_full 28.34
_diffrn_reflns_theta_max 28.34
_diffrn_reflns_theta_min 0.94
_exptl_absorpt_coefficient_mu 0.063
_exptl_absorpt_correction_T_max 0.984
_exptl_absorpt_correction_T_min 0.978
_exptl_absorpt_correction_type multi-scan
_exptl_absorpt_process_details '(SADABS; Bruker, 2004)'
_exptl_crystal_colour colourless
_exptl_crystal_density_diffrn 1.106
_exptl_crystal_density_method 'not measured'
_exptl_crystal_description block
_exptl_crystal_F_000 1152
_exptl_crystal_size_max 0.35
_exptl_crystal_size_mid 0.30
_exptl_crystal_size_min 0.25
_refine_diff_density_max 0.222
_refine_diff_density_min -0.235
_refine_ls_extinction_method none
_refine_ls_goodness_of_fit_ref 0.776
_refine_ls_hydrogen_treatment constr
_refine_ls_matrix_type full
_refine_ls_number_parameters 181
_refine_ls_number_reflns 3900
_refine_ls_number_restraints 1
_refine_ls_restrained_S_all 0.776
_refine_ls_R_factor_all 0.0788
_refine_ls_R_factor_gt 0.0512
_refine_ls_shift/su_max 0.000
_refine_ls_shift/su_mean 0.000
_refine_ls_structure_factor_coef Fsqd
_refine_ls_weighting_details 'calc w=1/[\s^2^(Fo^2^)+(0.2000P)^2^] where P=(Fo^2^+2Fc^2^)/3'
_refine_ls_weighting_scheme calc
_refine_ls_wR_factor_gt 0.1722
_refine_ls_wR_factor_ref 0.2156
_reflns_number_gt 2652
_reflns_number_total 3900
_reflns_threshold_expression I>2sigma(I)
_cod_data_source_file su2706sup1.cif
_cod_data_source_block I
_cod_original_sg_symbol_Hall 'I 2 -2 c'
_cod_database_code 2239285
_cod_database_fobs_code 2239285

loop_
_symmetry_equiv_pos_as_xyz
'x, y, z'
'-x, -y, z'
'-x, y, z+1/2'
'x, -y, z+1/2'
'x+1/2, y+1/2, z+1/2'
'-x+1/2, -y+1/2, z+1/2'
'-x+1/2, y+1/2, z+1'
'x+1/2, -y+1/2, z+1'

loop_
_atom_site_type_symbol
_atom_site_label
_atom_site_fract_x
_atom_site_fract_y
_atom_site_fract_z
_atom_site_U_iso_or_equiv
_atom_site_adp_type
_atom_site_calc_flag
_atom_site_refinement_flags
_atom_site_occupancy
_atom_site_symmetry_multiplicity
C C1 0.2691(3) 0.31401(6) 0.3689(4) 0.0682(6) Uani d . 1 1
H H1 0.3282 0.3302 0.3853 0.082 Uiso calc R 1 1
C C2 0.2822(3) 0.28735(6) 0.4756(5) 0.0776(7) Uani d . 1 1
H H2 0.3496 0.2857 0.5614 0.093 Uiso calc R 1 1
C C3 0.1939(3) 0.26338(6) 0.4524(5) 0.0800(8) Uani d . 1 1
H H3 0.2025 0.2453 0.5211 0.096 Uiso calc R 1 1
C C4 0.0933(3) 0.26627(6) 0.3277(4) 0.0763(7) Uani d . 1 1
H H4 0.0329 0.2503 0.3138 0.092 Uiso calc R 1 1
C C5 0.0812(2) 0.29289(5) 0.2223(3) 0.0661(6) Uani d . 1 1
H H5 0.0121 0.2946 0.1391 0.079 Uiso calc R 1 1
C C6 0.1706(2) 0.31695(5) 0.2394(3) 0.0562(5) Uani d . 1 1
C C7 0.1597(2) 0.34446(5) 0.1132(3) 0.0573(5) Uani d . 1 1
H H7 0.0660 0.3479 0.0886 0.069 Uiso calc R 1 1
C C8 0.2284(2) 0.33925(6) -0.0733(3) 0.0670(6) Uani d . 1 1
H H8 0.1847 0.3219 -0.1349 0.080 Uiso calc R 1 1
C C9 0.2068(3) 0.36835(7) -0.1906(4) 0.0779(7) Uani d . 1 1
H H9A 0.2541 0.3660 -0.3058 0.093 Uiso calc R 1 1
H H9B 0.1140 0.3701 -0.2194 0.093 Uiso calc R 1 1
C C10 0.2518(3) 0.39803(6) -0.0974(4) 0.0702(7) Uani d . 1 1
H H10 0.3471 0.3968 -0.0789 0.084 Uiso calc R 1 1
C C11 0.1862(2) 0.40069(5) 0.0914(4) 0.0635(6) Uani d . 1 1
H H11 0.0910 0.4027 0.0734 0.076 Uiso calc R 1 1
C C12 0.2343(2) 0.42859(5) 0.1987(4) 0.0662(6) Uani d . 1 1
C C13 0.1532(3) 0.45364(6) 0.2290(6) 0.0918(10) Uani d . 1 1
H H13 0.0681 0.4535 0.1821 0.110 Uiso calc R 1 1
C C14 0.1971(4) 0.47910(6) 0.3290(8) 0.1080(13) Uani d . 1 1
H H14 0.1413 0.4958 0.3498 0.130 Uiso calc R 1 1
C C15 0.3227(4) 0.47958(7) 0.3968(6) 0.1008(12) Uani d . 1 1
H H15 0.3521 0.4965 0.4651 0.121 Uiso calc R 1 1
C C16 0.4041(4) 0.45530(6) 0.3639(5) 0.0914(9) Uani d . 1 1
H H16 0.4902 0.4559 0.4070 0.110 Uiso calc R 1 1
C C17 0.3604(3) 0.42965(7) 0.2667(4) 0.0780(7) Uani d . 1 1
H H17 0.4168 0.4130 0.2474 0.094 Uiso calc R 1 1
C C18 0.2231(5) 0.42606(9) -0.2189(6) 0.1090(12) Uani d . 1 1
H H18A 0.2522 0.4446 -0.1579 0.163 Uiso calc R 1 1
H H18B 0.1303 0.4274 -0.2414 0.163 Uiso calc R 1 1
H H18C 0.2688 0.4239 -0.3338 0.163 Uiso calc R 1 1
C C19 0.3720(3) 0.33137(7) -0.0545(5) 0.0794(8) Uani d . 1 1
H H19A 0.4097 0.3285 -0.1745 0.119 Uiso calc R 1 1
H H19B 0.3813 0.3126 0.0154 0.119 Uiso calc R 1 1
H H19C 0.4167 0.3480 0.0075 0.119 Uiso calc R 1 1
N N1 0.21151(19) 0.37261(4) 0.1973(3) 0.0599(5) Uani d . 1 1
H H1A 0.2533 0.3727 0.3002 0.072 Uiso calc R 1 1

loop_
_atom_site_aniso_label
_atom_site_aniso_U_11
_atom_site_aniso_U_22
_atom_site_aniso_U_33
_atom_site_aniso_U_12
_atom_site_aniso_U_13
_atom_site_aniso_U_23
C1 0.0619(13) 0.0621(12) 0.0804(17) -0.0039(9) -0.0054(12) -0.0084(12)
C2 0.0826(18) 0.0710(15) 0.0793(18) 0.0082(13) -0.0061(14) -0.0033(14)
C3 0.097(2) 0.0625(14) 0.0808(18) 0.0029(13) 0.0222(16) -0.0044(13)
C4 0.0858(17) 0.0669(14) 0.0760(16) -0.0181(12) 0.0179(15) -0.0179(13)
C5 0.0602(12) 0.0750(13) 0.0630(12) -0.0131(10) 0.0065(11) -0.0173(11)
C6 0.0497(10) 0.0601(11) 0.0588(11) -0.0007(8) 0.0057(9) -0.0152(10)
C7 0.0464(9) 0.0628(11) 0.0628(13) -0.0018(8) -0.0011(10) -0.0086(10)
C8 0.0657(15) 0.0756(14) 0.0598(13) -0.0068(11) 0.0001(11) -0.0185(11)
C9 0.0816(16) 0.0959(18) 0.0561(13) -0.0100(14) -0.0074(12) -0.0069(13)
C10 0.0691(14) 0.0829(16) 0.0587(14) -0.0036(12) -0.0055(11) 0.0032(12)
C11 0.0549(11) 0.0617(13) 0.0740(14) 0.0011(9) -0.0030(12) -0.0011(11)
C12 0.0715(14) 0.0552(11) 0.0721(15) -0.0054(10) 0.0068(13) -0.0006(11)
C13 0.0821(17) 0.0632(14) 0.130(3) -0.0011(12) 0.012(2) -0.0039(17)
C14 0.126(3) 0.0569(15) 0.141(3) -0.0040(16) 0.025(3) -0.0173(19)
C15 0.132(3) 0.0689(18) 0.102(2) -0.0337(18) 0.016(2) -0.0117(17)
C16 0.099(2) 0.0863(18) 0.089(2) -0.0260(16) -0.0070(18) -0.0075(15)
C17 0.0792(16) 0.0765(15) 0.0784(17) -0.0010(13) -0.0083(14) -0.0101(13)
C18 0.138(3) 0.107(3) 0.081(2) -0.005(2) -0.019(2) 0.026(2)
C19 0.0694(16) 0.0872(17) 0.0817(17) 0.0035(13) 0.0160(14) -0.0152(14)
N1 0.0650(11) 0.0579(10) 0.0569(11) -0.0023(7) -0.0026(9) -0.0064(9)

loop_
_atom_type_symbol
_atom_type_description
_atom_type_scat_dispersion_real
_atom_type_scat_dispersion_imag
_atom_type_scat_source
C C 0.0033 0.0016 'International Tables Vol C Tables 4.2.6.8 and 6.1.1.4'
H H 0.0000 0.0000 'International Tables Vol C Tables 4.2.6.8 and 6.1.1.4'
N N 0.0061 0.0033 'International Tables Vol C Tables 4.2.6.8 and 6.1.1.4'

loop_
_geom_angle_atom_site_label_1
_geom_angle_atom_site_label_2
_geom_angle_atom_site_label_3
_geom_angle
C6 C1 C2 121.6(2)
C6 C1 H1 119.2
C2 C1 H1 119.2
C3 C2 C1 119.2(3)
C3 C2 H2 120.4
C1 C2 H2 120.4
C4 C3 C2 119.8(3)
C4 C3 H3 120.1
C2 C3 H3 120.1
C3 C4 C5 120.5(2)
C3 C4 H4 119.8
C5 C4 H4 119.8
C6 C5 C4 120.8(2)
C6 C5 H5 119.6
C4 C5 H5 119.6
C1 C6 C5 118.0(2)
C1 C6 C7 122.80(19)
C5 C6 C7 119.2(2)
N1 C7 C6 112.05(18)
N1 C7 C8 109.02(19)
C6 C7 C8 112.79(19)
N1 C7 H7 107.6
C6 C7 H7 107.6
C8 C7 H7 107.6
C19 C8 C9 112.0(2)
C19 C8 C7 113.1(2)
C9 C8 C7 107.7(2)
C19 C8 H8 107.9
C9 C8 H8 107.9
C7 C8 H8 107.9
C10 C9 C8 113.5(2)
C10 C9 H9A 108.9
C8 C9 H9A 108.9
C10 C9 H9B 108.9
C8 C9 H9B 108.9
H9A C9 H9B 107.7
C9 C10 C18 110.7(3)
C9 C10 C11 109.4(2)
C18 C10 C11 112.1(3)
C9 C10 H10 108.2
C18 C10 H10 108.2
C11 C10 H10 108.2
N1 C11 C12 109.3(2)
N1 C11 C10 109.5(2)
C12 C11 C10 112.3(2)
N1 C11 H11 108.5
C12 C11 H11 108.5
C10 C11 H11 108.5
C17 C12 C13 118.4(3)
C17 C12 C11 120.8(2)
C13 C12 C11 120.8(3)
C12 C13 C14 120.7(3)
C12 C13 H13 119.7
C14 C13 H13 119.7
C15 C14 C13 120.0(3)
C15 C14 H14 120.0
C13 C14 H14 120.0
C16 C15 C14 119.6(3)
C16 C15 H15 120.2
C14 C15 H15 120.2
C15 C16 C17 120.7(3)
C15 C16 H16 119.6
C17 C16 H16 119.6
C12 C17 C16 120.6(3)
C12 C17 H17 119.7
C16 C17 H17 119.7
C10 C18 H18A 109.5
C10 C18 H18B 109.5
H18A C18 H18B 109.5
C10 C18 H18C 109.5
H18A C18 H18C 109.5
H18B C18 H18C 109.5
C8 C19 H19A 109.5
C8 C19 H19B 109.5
H19A C19 H19B 109.5
C8 C19 H19C 109.5
H19A C19 H19C 109.5
H19B C19 H19C 109.5
C11 N1 C7 114.0(2)
C11 N1 H1A 123.0
C7 N1 H1A 123.0

loop_
_geom_bond_atom_site_label_1
_geom_bond_atom_site_label_2
_geom_bond_distance
C1 C6 1.380(4)
C1 C2 1.394(4)
C1 H1 0.9300
C2 C3 1.380(4)
C2 H2 0.9300
C3 C4 1.372(5)
C3 H3 0.9300
C4 C5 1.386(4)
C4 H4 0.9300
C5 C6 1.385(3)
C5 H5 0.9300
C6 C7 1.504(3)
C7 N1 1.458(3)
C7 C8 1.541(3)
C7 H7 0.9800
C8 C19 1.506(4)
C8 C9 1.533(4)
C8 H8 0.9800
C9 C10 1.519(4)
C9 H9A 0.9700
C9 H9B 0.9700
C10 C18 1.525(4)
C10 C11 1.530(4)
C10 H10 0.9800
C11 N1 1.458(3)
C11 C12 1.516(4)
C11 H11 0.9800
C12 C17 1.374(4)
C12 C13 1.378(4)
C13 C14 1.391(5)
C13 H13 0.9300
C14 C15 1.369(6)
C14 H14 0.9300
C15 C16 1.356(5)
C15 H15 0.9300
C16 C17 1.386(4)
C16 H16 0.9300
C17 H17 0.9300
C18 H18A 0.9600
C18 H18B 0.9600
C18 H18C 0.9600
C19 H19A 0.9600
C19 H19B 0.9600
C19 H19C 0.9600
N1 H1A 0.8600

loop_
_geom_hbond_atom_site_label_D
_geom_hbond_atom_site_label_H
_geom_hbond_atom_site_label_A
_geom_hbond_site_symmetry_A
_geom_hbond_distance_DH
_geom_hbond_distance_HA
_geom_hbond_distance_DA
_geom_hbond_angle_DHA
C5 H5 Cg1 3_554 0.93 2.90 3.187(2) 170
C18 H18C Cg2 1_554 0.96 2.99 3.762(5) 139

loop_
_geom_torsion_atom_site_label_1
_geom_torsion_atom_site_label_2
_geom_torsion_atom_site_label_3
_geom_torsion_atom_site_label_4
_geom_torsion
C6 C1 C2 C3 -0.5(4)
C1 C2 C3 C4 -1.2(5)
C2 C3 C4 C5 1.2(4)
C3 C4 C5 C6 0.6(4)
C2 C1 C6 C5 2.2(4)
C2 C1 C6 C7 -175.6(2)
C4 C5 C6 C1 -2.3(3)
C4 C5 C6 C7 175.7(2)
C1 C6 C7 N1 -30.0(3)
C5 C6 C7 N1 152.2(2)
C1 C6 C7 C8 93.5(3)
C5 C6 C7 C8 -84.3(2)
N1 C7 C8 C19 67.8(3)
C6 C7 C8 C19 -57.4(3)
N1 C7 C8 C9 -56.5(2)
C6 C7 C8 C9 178.34(19)
C19 C8 C9 C10 -69.9(3)
C7 C8 C9 C10 55.1(3)
C8 C9 C10 C18 -178.0(3)
C8 C9 C10 C11 -54.1(3)
C9 C10 C11 N1 54.0(3)
C18 C10 C11 N1 177.1(2)
C9 C10 C11 C12 175.7(2)
C18 C10 C11 C12 -61.2(3)
N1 C11 C12 C17 52.2(3)
C10 C11 C12 C17 -69.6(3)
N1 C11 C12 C13 -128.4(3)
C10 C11 C12 C13 109.8(3)
C17 C12 C13 C14 -1.2(5)
C11 C12 C13 C14 179.4(3)
C12 C13 C14 C15 0.7(6)
C13 C14 C15 C16 0.8(7)
C14 C15 C16 C17 -1.8(6)
C13 C12 C17 C16 0.2(5)
C11 C12 C17 C16 179.6(3)
C15 C16 C17 C12 1.3(5)
C12 C11 N1 C7 175.44(19)
C10 C11 N1 C7 -61.1(3)
C6 C7 N1 C11 -171.69(18)
C8 C7 N1 C11 62.7(2)
